data_4133036
loop_
_publ_author_name
'Ahuja, Sapna'
'Raghunathan, Ramya'
'Kumarasamy, Elango'
'Jockusch, Steffen'
'Sivaguru, Jayaraman'

_publ_section_title
;
 Realizing the Photoene Reaction with Alkenes under Visible Light
 Irradiation and Bypassing the Favored [2 + 2]-Photocycloaddition.
;
_journal_issue 41
_journal_name_full 'Journal of the American Chemical Society'
_journal_page_first 13185
_journal_page_last 13189
_journal_paper_doi 10.1021/jacs.8b08100
_journal_volume 140
_journal_year 2018
_chemical_absolute_configuration ad
_chemical_formula_moiety 'C21 H29 N O2'
_chemical_formula_sum 'C21 H29 N O2'
_chemical_formula_weight 327.45
_space_group_crystal_system orthorhombic
_space_group_IT_number 19
_space_group_name_Hall 'P 2ac 2ab'
_space_group_name_H-M_alt 'P 21 21 21'
_atom_sites_solution_hydrogens geom
_atom_sites_solution_primary direct
_atom_sites_solution_secondary difmap
_audit_creation_date 2012-08-29
_audit_creation_method
;
  Olex2 1.2-beta
  (compiled 2012.08.15 svn.r2450, GUI svn.r4314)
;
_cell_angle_alpha 90.00
_cell_angle_beta 90.00
_cell_angle_gamma 90.00
_cell_formula_units_Z 4
_cell_length_a 7.6815(2)
_cell_length_b 10.6260(3)
_cell_length_c 22.9383(6)
_cell_measurement_reflns_used 6327
_cell_measurement_temperature 100(2)
_cell_measurement_theta_max 66.49
_cell_measurement_theta_min 4.59
_cell_volume 1872.31(9)
_computing_data_reduction 'SAINT v7.68A (Bruker, 2009)'
_computing_molecular_graphics
;
O. V. Dolomanov, L. J. Bourhis, R. J. Gildea, J. A. K. Howard and H. Puschmann,
OLEX2: a complete structure solution, refinement and analysis program.
J. Appl. Cryst. (2009). 42, 339-341.
;
_computing_publication_material
;
O. V. Dolomanov, L. J. Bourhis, R. J. Gildea, J. A. K. Howard and H. Puschmann,
OLEX2: a complete structure solution, refinement and analysis program.
J. Appl. Cryst. (2009). 42, 339-341.
;
_computing_structure_refinement
;
SHELXL, G.M. Sheldrick, Acta Cryst.
(2008). A64, 112-122
;
_computing_structure_solution
;
SHELXS, G.M. Sheldrick, Acta Cryst.
(2008). A64, 112-122
;
_diffrn_ambient_temperature 99.97
_diffrn_measured_fraction_theta_full 0.984
_diffrn_measured_fraction_theta_max 0.985
_diffrn_measurement_device_type 'Bruker APEX-II CCD'
_diffrn_measurement_method '\f and \w scans'
_diffrn_radiation_monochromator graphite
_diffrn_radiation_type CuK\a
_diffrn_radiation_wavelength 1.54178
_diffrn_reflns_av_R_equivalents 0.0277
_diffrn_reflns_av_unetI/netI 0.0262
_diffrn_reflns_limit_h_max 9
_diffrn_reflns_limit_h_min -8
_diffrn_reflns_limit_k_max 12
_diffrn_reflns_limit_k_min -11
_diffrn_reflns_limit_l_max 27
_diffrn_reflns_limit_l_min -26
_diffrn_reflns_number 11017
_diffrn_reflns_theta_full 66.55
_diffrn_reflns_theta_max 66.55
_diffrn_reflns_theta_min 3.85
_diffrn_source 'fine-focus sealed tube'
_diffrn_standards_number 0
_exptl_absorpt_coefficient_mu 0.574
_exptl_absorpt_correction_T_max 0.7528
_exptl_absorpt_correction_T_min 0.6681
_exptl_absorpt_correction_type multi-scan
_exptl_absorpt_process_details
;
SADABS-2008/1 (Bruker,2008) was used for absorption correction.
wR2(int) was 0.0617 before and 0.0415 after correction.
The Ratio of minimum to maximum transmission is 0.8875.
The \l/2 correction factor is 0.0015.
;
_exptl_crystal_colour colourless
_exptl_crystal_colour_primary colourless
_exptl_crystal_density_diffrn 1.162
_exptl_crystal_density_method 'not measured'
_exptl_crystal_description rod
_exptl_crystal_F_000 712
_exptl_crystal_size_max 0.24
_exptl_crystal_size_mid 0.091
_exptl_crystal_size_min 0.04
_refine_diff_density_max 0.132
_refine_diff_density_min -0.188
_refine_diff_density_rms 0.043
_refine_ls_abs_structure_details 'Flack H D (1983), Acta Cryst. A39, 876-881'
_refine_ls_abs_structure_Flack -0.05(19)
_refine_ls_extinction_method none
_refine_ls_goodness_of_fit_ref 1.086
_refine_ls_hydrogen_treatment constr
_refine_ls_matrix_type full
_refine_ls_number_parameters 223
_refine_ls_number_reflns 3172
_refine_ls_number_restraints 0
_refine_ls_restrained_S_all 1.086
_refine_ls_R_factor_all 0.0316
_refine_ls_R_factor_gt 0.0291
_refine_ls_shift/su_max 0.000
_refine_ls_shift/su_mean 0.000
_refine_ls_structure_factor_coef Fsqd
_refine_ls_weighting_details 'calc w=1/[\s^2^(Fo^2^)+(0.0390P)^2^+0.2346P] where P=(Fo^2^+2Fc^2^)/3'
_refine_ls_weighting_scheme calc
_refine_ls_wR_factor_gt 0.0712
_refine_ls_wR_factor_ref 0.0734
_reflns_number_gt 3003
_reflns_number_total 3172
_reflns_threshold_expression >2sigma(I)
_cod_data_source_file ja8b08100_si_002.cif
_cod_data_source_block 3b_M,S,S
_cod_database_code 4133036

loop_
_space_group_symop_id
_space_group_symop_operation_xyz
1 'x, y, z'
2 'x+1/2, -y+1/2, -z'
3 '-x, y+1/2, -z+1/2'
4 '-x+1/2, -y, z+1/2'

loop_
_atom_site_label
_atom_site_type_symbol
_atom_site_fract_x
_atom_site_fract_y
_atom_site_fract_z
_atom_site_U_iso_or_equiv
_atom_site_adp_type
_atom_site_occupancy
_atom_site_symmetry_multiplicity
_atom_site_calc_flag
_atom_site_refinement_flags
O1 O -0.04158(13) 0.66243(9) 0.21066(4) 0.0269(2) Uani 1 1 d .
O2 O 0.28570(12) 0.47960(9) 0.06790(4) 0.0249(2) Uani 1 1 d .
N1 N 0.12426(14) 0.59532(10) 0.13294(4) 0.0174(2) Uani 1 1 d .
C1 C -0.2013(2) 0.09854(16) 0.12483(8) 0.0426(4) Uani 1 1 d .
H1A H -0.2907 0.1373 0.1495 0.064 Uiso 1 1 calc R
H1B H -0.1906 0.0091 0.1347 0.064 Uiso 1 1 calc R
H1C H -0.2345 0.1071 0.0838 0.064 Uiso 1 1 calc R
C2 C -0.0276(2) 0.16396(13) 0.13506(6) 0.0289(3) Uani 1 1 d .
H2A H 0.0591 0.1299 0.1073 0.035 Uiso 1 1 calc R
H2B H 0.0132 0.1442 0.1750 0.035 Uiso 1 1 calc R
C3 C -0.03612(17) 0.30691(13) 0.12789(6) 0.0224(3) Uani 1 1 d .
C4 C 0.13770(18) 0.37591(13) 0.14922(5) 0.0200(3) Uani 1 1 d .
C5 C 0.19302(17) 0.48372(13) 0.11066(5) 0.0185(3) Uani 1 1 d .
C6 C 0.13891(17) 0.71311(13) 0.10221(5) 0.0190(3) Uani 1 1 d .
C7 C 0.27775(17) 0.79662(13) 0.10963(5) 0.0205(3) Uani 1 1 d .
C8 C 0.27620(19) 0.90183(14) 0.07255(6) 0.0264(3) Uani 1 1 d .
H8 H 0.3694 0.9604 0.0752 0.032 Uiso 1 1 calc R
C9 C 0.1456(2) 0.92420(14) 0.03247(6) 0.0284(3) Uani 1 1 d .
H9 H 0.1505 0.9968 0.0084 0.034 Uiso 1 1 calc R
C10 C -0.0107(2) 0.28783(15) 0.01584(6) 0.0306(3) Uani 1 1 d .
H10A H 0.1149 0.3014 0.0198 0.046 Uiso 1 1 calc R
H10B H -0.0520 0.3275 -0.0202 0.046 Uiso 1 1 calc R
H10C H -0.0348 0.1973 0.0144 0.046 Uiso 1 1 calc R
C11 C -0.10462(18) 0.34586(14) 0.06797(6) 0.0248(3) Uani 1 1 d .
H11A H -0.2293 0.3229 0.0656 0.030 Uiso 1 1 calc R
H11B H -0.0968 0.4386 0.0648 0.030 Uiso 1 1 calc R
C12 C -0.1354(2) 0.37194(15) 0.17867(6) 0.0303(4) Uani 1 1 d .
H12A H -0.2283 0.4298 0.1653 0.036 Uiso 1 1 calc R
H12B H -0.1809 0.3121 0.2080 0.036 Uiso 1 1 calc R
C13 C 0.03206(19) 0.44040(13) 0.19830(6) 0.0233(3) Uani 1 1 d .
H13 H 0.0714 0.4197 0.2387 0.028 Uiso 1 1 calc R
C14 C 0.02967(18) 0.57820(13) 0.18424(5) 0.0198(3) Uani 1 1 d .
C15 C 0.00683(18) 0.73537(13) 0.06197(6) 0.0232(3) Uani 1 1 d .
H15 H -0.0855 0.6764 0.0583 0.028 Uiso 1 1 calc R
C16 C 0.0076(2) 0.84123(14) 0.02732(6) 0.0272(3) Uani 1 1 d .
H16 H -0.0843 0.8569 0.0006 0.033 Uiso 1 1 calc R
C17 C 0.43126(18) 0.78665(14) 0.15278(6) 0.0242(3) Uani 1 1 d .
C18 C 0.42481(19) 0.67664(14) 0.19634(6) 0.0295(3) Uani 1 1 d .
H18A H 0.4304 0.5968 0.1751 0.044 Uiso 1 1 calc R
H18B H 0.3160 0.6806 0.2186 0.044 Uiso 1 1 calc R
H18C H 0.5239 0.6825 0.2231 0.044 Uiso 1 1 calc R
C19 C 0.60052(19) 0.77153(16) 0.11813(7) 0.0317(4) Uani 1 1 d .
H19A H 0.6126 0.8417 0.0907 0.048 Uiso 1 1 calc R
H19B H 0.5975 0.6920 0.0965 0.048 Uiso 1 1 calc R
H19C H 0.6996 0.7711 0.1450 0.048 Uiso 1 1 calc R
C20 C 0.4375(2) 0.90834(15) 0.18907(6) 0.0309(3) Uani 1 1 d .
H20A H 0.5359 0.9046 0.2162 0.046 Uiso 1 1 calc R
H20B H 0.3289 0.9172 0.2111 0.046 Uiso 1 1 calc R
H20C H 0.4515 0.9807 0.1630 0.046 Uiso 1 1 calc R
C21 C 0.2950(2) 0.29565(14) 0.16488(6) 0.0276(3) Uani 1 1 d .
H21A H 0.3370 0.2520 0.1300 0.041 Uiso 1 1 calc R
H21B H 0.2617 0.2336 0.1944 0.041 Uiso 1 1 calc R
H21C H 0.3876 0.3496 0.1803 0.041 Uiso 1 1 calc R

loop_
_atom_site_aniso_label
_atom_site_aniso_U_11
_atom_site_aniso_U_22
_atom_site_aniso_U_33
_atom_site_aniso_U_23
_atom_site_aniso_U_13
_atom_site_aniso_U_12
O1 0.0323(6) 0.0254(5) 0.0230(5) -0.0039(4) 0.0054(4) 0.0021(5)
O2 0.0281(5) 0.0221(5) 0.0245(5) 0.0000(4) 0.0084(4) -0.0012(4)
N1 0.0184(5) 0.0173(6) 0.0164(5) 0.0007(4) 0.0003(4) -0.0022(4)
C1 0.0506(10) 0.0274(9) 0.0496(10) -0.0003(7) 0.0056(9) -0.0164(8)
C2 0.0402(9) 0.0225(7) 0.0239(7) 0.0022(6) 0.0000(7) -0.0059(7)
C3 0.0234(7) 0.0215(7) 0.0223(6) -0.0005(5) 0.0035(6) -0.0052(6)
C4 0.0240(7) 0.0187(7) 0.0173(6) -0.0006(5) 0.0006(5) -0.0015(5)
C5 0.0171(6) 0.0193(7) 0.0191(6) -0.0012(5) -0.0013(5) -0.0011(5)
C6 0.0218(7) 0.0171(7) 0.0181(6) 0.0010(5) 0.0034(5) 0.0019(5)
C7 0.0228(7) 0.0180(7) 0.0207(6) -0.0023(5) 0.0047(6) 0.0007(6)
C8 0.0315(8) 0.0210(7) 0.0267(7) -0.0002(6) 0.0074(6) -0.0019(6)
C9 0.0396(9) 0.0212(8) 0.0244(7) 0.0052(6) 0.0101(6) 0.0064(7)
C10 0.0362(8) 0.0319(8) 0.0237(7) 0.0001(6) -0.0039(6) -0.0031(7)
C11 0.0219(7) 0.0221(7) 0.0305(7) -0.0006(6) -0.0035(6) -0.0019(6)
C12 0.0329(8) 0.0277(8) 0.0303(8) -0.0050(6) 0.0125(7) -0.0096(7)
C13 0.0307(8) 0.0233(7) 0.0159(6) 0.0005(5) 0.0037(6) -0.0010(6)
C14 0.0209(7) 0.0234(7) 0.0150(6) -0.0012(5) -0.0013(5) -0.0031(6)
C15 0.0220(6) 0.0261(7) 0.0216(7) -0.0010(5) 0.0008(6) 0.0013(6)
C16 0.0272(7) 0.0319(8) 0.0224(7) 0.0025(6) -0.0001(6) 0.0100(7)
C17 0.0234(7) 0.0240(8) 0.0251(7) -0.0042(6) -0.0004(6) -0.0054(6)
C18 0.0295(8) 0.0280(9) 0.0309(7) 0.0003(6) -0.0107(7) -0.0053(6)
C19 0.0235(7) 0.0386(9) 0.0330(8) -0.0077(7) -0.0007(6) -0.0027(7)
C20 0.0374(8) 0.0285(8) 0.0267(7) -0.0053(6) 0.0034(6) -0.0098(7)
C21 0.0313(8) 0.0235(7) 0.0281(7) 0.0009(6) -0.0043(6) 0.0018(6)

loop_
_atom_type_symbol
_atom_type_description
_atom_type_scat_dispersion_real
_atom_type_scat_dispersion_imag
_atom_type_scat_source
C C 0.0181 0.0091 'International Tables Vol C Tables 4.2.6.8 and 6.1.1.4'
H H 0.0000 0.0000 'International Tables Vol C Tables 4.2.6.8 and 6.1.1.4'
N N 0.0311 0.0180 'International Tables Vol C Tables 4.2.6.8 and 6.1.1.4'
O O 0.0492 0.0322 'International Tables Vol C Tables 4.2.6.8 and 6.1.1.4'

loop_
_geom_angle_atom_site_label_1
_geom_angle_atom_site_label_2
_geom_angle_atom_site_label_3
_geom_angle
C5 N1 C6 121.98(10)
C14 N1 C5 113.29(10)
C14 N1 C6 124.52(10)
H1A C1 H1B 109.5
H1A C1 H1C 109.5
H1B C1 H1C 109.5
C2 C1 H1A 109.5
C2 C1 H1B 109.5
C2 C1 H1C 109.5
C1 C2 H2A 108.9
C1 C2 H2B 108.9
C1 C2 C3 113.53(13)
H2A C2 H2B 107.7
C3 C2 H2A 108.9
C3 C2 H2B 108.9
C2 C3 C4 112.74(11)
C2 C3 C12 112.46(11)
C11 C3 C2 112.36(11)
C11 C3 C4 115.98(11)
C11 C3 C12 112.61(12)
C12 C3 C4 88.66(10)
C5 C4 C3 113.82(11)
C5 C4 C13 103.77(10)
C5 C4 C21 109.90(11)
C13 C4 C3 89.30(10)
C21 C4 C3 118.55(11)
C21 C4 C13 119.51(11)
O2 C5 N1 123.31(12)
O2 C5 C4 127.75(12)
N1 C5 C4 108.91(10)
C7 C6 N1 123.47(11)
C15 C6 N1 114.53(11)
C15 C6 C7 121.94(12)
C6 C7 C8 115.15(12)
C6 C7 C17 128.14(12)
C8 C7 C17 116.71(12)
C7 C8 H8 118.5
C9 C8 C7 123.09(14)
C9 C8 H8 118.5
C8 C9 H9 119.9
C8 C9 C16 120.23(13)
C16 C9 H9 119.9
H10A C10 H10B 109.5
H10A C10 H10C 109.5
H10B C10 H10C 109.5
C11 C10 H10A 109.5
C11 C10 H10B 109.5
C11 C10 H10C 109.5
C3 C11 H11A 108.4
C3 C11 H11B 108.4
C10 C11 C3 115.61(12)
C10 C11 H11A 108.4
C10 C11 H11B 108.4
H11A C11 H11B 107.4
C3 C12 H12A 113.4
C3 C12 H12B 113.4
H12A C12 H12B 110.7
C13 C12 C3 91.11(10)
C13 C12 H12A 113.4
C13 C12 H12B 113.4
C4 C13 H13 114.7
C12 C13 C4 90.91(10)
C12 C13 H13 114.7
C14 C13 C4 106.39(11)
C14 C13 C12 112.76(12)
C14 C13 H13 114.7
O1 C14 N1 124.12(12)
O1 C14 C13 128.26(12)
N1 C14 C13 107.61(11)
C6 C15 H15 119.4
C16 C15 C6 121.22(13)
C16 C15 H15 119.4
C9 C16 H16 120.8
C15 C16 C9 118.32(14)
C15 C16 H16 120.8
C18 C17 C7 116.37(11)
C19 C17 C7 108.84(11)
C19 C17 C18 106.53(12)
C19 C17 C20 110.02(12)
C20 C17 C7 108.24(12)
C20 C17 C18 106.75(11)
C17 C18 H18A 109.5
C17 C18 H18B 109.5
C17 C18 H18C 109.5
H18A C18 H18B 109.5
H18A C18 H18C 109.5
H18B C18 H18C 109.5
C17 C19 H19A 109.5
C17 C19 H19B 109.5
C17 C19 H19C 109.5
H19A C19 H19B 109.5
H19A C19 H19C 109.5
H19B C19 H19C 109.5
C17 C20 H20A 109.5
C17 C20 H20B 109.5
C17 C20 H20C 109.5
H20A C20 H20B 109.5
H20A C20 H20C 109.5
H20B C20 H20C 109.5
C4 C21 H21A 109.5
C4 C21 H21B 109.5
C4 C21 H21C 109.5
H21A C21 H21B 109.5
H21A C21 H21C 109.5
H21B C21 H21C 109.5

loop_
_geom_bond_atom_site_label_1
_geom_bond_atom_site_label_2
_geom_bond_distance
O1 C14 1.2117(16)
O2 C5 1.2128(15)
N1 C5 1.3951(17)
N1 C6 1.4409(16)
N1 C14 1.3948(17)
C1 H1A 0.9800
C1 H1B 0.9800
C1 H1C 0.9800
C1 C2 1.523(2)
C2 H2A 0.9900
C2 H2B 0.9900
C2 C3 1.529(2)
C3 C4 1.5999(18)
C3 C11 1.5288(19)
C3 C12 1.5543(19)
C4 C5 1.5083(18)
C4 C13 1.5479(18)
C4 C21 1.522(2)
C6 C7 1.3978(19)
C6 C15 1.3919(19)
C7 C8 1.4047(19)
C7 C17 1.5431(19)
C8 H8 0.9500
C8 C9 1.382(2)
C9 H9 0.9500
C9 C16 1.384(2)
C10 H10A 0.9800
C10 H10B 0.9800
C10 H10C 0.9800
C10 C11 1.527(2)
C11 H11A 0.9900
C11 H11B 0.9900
C12 H12A 0.9900
C12 H12B 0.9900
C12 C13 1.545(2)
C13 H13 1.0000
C13 C14 1.4995(19)
C15 H15 0.9500
C15 C16 1.3773(19)
C16 H16 0.9500
C17 C18 1.539(2)
C17 C19 1.532(2)
C17 C20 1.539(2)
C18 H18A 0.9800
C18 H18B 0.9800
C18 H18C 0.9800
C19 H19A 0.9800
C19 H19B 0.9800
C19 H19C 0.9800
C20 H20A 0.9800
C20 H20B 0.9800
C20 H20C 0.9800
C21 H21A 0.9800
C21 H21B 0.9800
C21 H21C 0.9800
